data_7061008
loop_
_publ_author_name
'Kuzman, Dino'
'Damjanovi\'c, Vladimir'
'Stilinovi\'c, Vladimir'
'Cindri\'c, Marina'
'Vrdoljak, Vi\<snja'

_publ_section_title
;
 The role of mono- and dicarboxylic acids in the building of oxomolybdates
 containing {MoO4}, {Mo2O5}, {Mo2O6}, {Mo3O8}, {Mo5O17}, {Mo5O18},
 {Mo8O26}, and {SiMo12O40} units
;
_journal_issue 42
_journal_name_full 'New Journal of Chemistry'
_journal_page_first 19764
_journal_page_last 19774
_journal_paper_doi 10.1039/D1NJ03280A
_journal_volume 45
_journal_year 2021
_chemical_formula_moiety 'Co2 H21 Mo5 N7 O18, 5(H2O)'
_chemical_formula_sum 'Co2 H31 Mo5 N7 O23'
_chemical_formula_weight 1094.83
_space_group_crystal_system monoclinic
_space_group_IT_number 14
_space_group_name_Hall '-P 2yn'
_space_group_name_H-M_alt 'P 1 21/n 1'
_atom_sites_solution_hydrogens geom
_atom_sites_solution_primary dual
_audit_creation_date 2021-05-09
_audit_creation_method
;
Olex2 1.3
(compiled 2020.11.12 svn.r5f609507 for OlexSys, GUI svn.r6272)
;
_audit_update_record
;
2021-09-14 deposited with the CCDC.	2021-09-27 downloaded from the CCDC.
;
_cell_angle_alpha 90
_cell_angle_beta 102.988(4)
_cell_angle_gamma 90
_cell_formula_units_Z 4
_cell_length_a 9.3392(4)
_cell_length_b 28.0114(9)
_cell_length_c 9.6973(4)
_cell_measurement_reflns_used 13062
_cell_measurement_temperature 169.98(10)
_cell_measurement_theta_max 75.7170
_cell_measurement_theta_min 3.1570
_cell_volume 2471.95(17)
_computing_cell_refinement 'CrysAlisPro 1.171.41.93a (Rigaku OD, 2020)'
_computing_data_collection 'CrysAlisPro 1.171.41.93a (Rigaku OD, 2020)'
_computing_data_reduction 'CrysAlisPro 1.171.41.93a (Rigaku OD, 2020)'
_computing_molecular_graphics 'Olex2 1.3 (Dolomanov et al., 2009)'
_computing_publication_material 'Olex2 1.3 (Dolomanov et al., 2009)'
_computing_structure_refinement 'SHELXL 2018/3 (Sheldrick, 2015)'
_computing_structure_solution 'SHELXT 2018/2 (Sheldrick, 2018)'
_diffrn_ambient_environment N~2~
_diffrn_ambient_temperature 169.98(10)
_diffrn_detector 'Hybrid Pixel Array Detector'
_diffrn_detector_area_resol_mean 10.0000
_diffrn_detector_type HyPix
_diffrn_measured_fraction_theta_full 0.9996
_diffrn_measured_fraction_theta_max 0.9519
_diffrn_measurement_details
;
List of Runs (angles in degrees, time in seconds):

  # Type    Start    End  Width  t~exp~   \w     \q     \k     \f   Frames
#--------------------------------------------------------------------------
  1  \w   -113.00 -37.00   0.50    0.44    --  -47.77 -38.00-120.00  152
  2  \w   -103.00 -77.00   0.50    0.44    --  -47.77-125.00-120.00   52
  3  \w    -62.00  18.00   0.50    0.44    --  -47.77  57.00  30.00  160
  4  \w    -16.00  28.00   0.50    0.44    --  -47.77  19.00  60.00   88
  5  \w    -35.00  10.00   0.50    0.44    --  -47.77  38.00   0.00   90
  6  \w     -1.00  72.00   0.50    0.44    --   47.77 -99.00-120.00  146
  7  \w    -66.00 -41.00   0.50    1.75    --  -91.75  57.00-150.00   50
  8  \w   -163.00-119.00   0.50    1.75    --  -91.75 -57.00-120.00   88
  9  \w   -114.00 -88.00   0.50    1.75    --  -91.75 -57.00-120.00   52
 10  \w   -140.00 -88.00   0.50    1.75    --  -91.75 -99.00 -90.00  104
 11  \w    -83.00 -25.00   0.50    1.75    --  -91.75  77.00 120.00  116
 12  \w   -161.00 -89.00   0.50    1.75    --  -91.75 -38.00 -30.00  144
 13  \w    -52.00 -22.00   0.50    1.75    --  -91.75  57.00  60.00   60
 14  \w    -85.00 -56.00   0.50    1.75    --  -91.75 125.00 150.00   58
 15  \w   -164.00 -78.00   0.50    1.75    --  -91.75 -38.00 -90.00  172
 16  \w    -52.00 -26.00   0.50    1.75    --  -91.75 125.00 150.00   52
 17  \w    -59.00 -33.00   0.50    1.75    --  -91.75  57.00-180.00   52
 18  \w    -80.00 -34.00   0.50    1.75    --  -91.75 125.00 -30.00   92
 19  \w     39.00 103.00   0.50    1.75    --  107.54 -77.00-150.00  128
 20  \w     97.00 170.00   0.50    1.75    --  107.54  38.00 150.00  146
 21  \w     44.00  93.00   0.50    1.75    --  107.54 -99.00 -30.00   98
 22  \w     35.00  61.00   0.50    1.75    --  107.54 -57.00  30.00   52
 23  \w     39.00  64.00   0.50    1.75    --  107.54 -57.00  60.00   50
 24  \w     36.00  67.00   0.50    1.75    --  107.54 -99.00  60.00   62
 25  \w     71.00 103.00   0.50    1.75    --  107.54 -99.00  60.00   64
 26  \w     71.00 106.00   0.50    1.75    --  107.54-125.00-120.00   70
 27  \w     35.00  68.00   0.50    1.75    --  107.54-125.00-120.00   66
 28  \w    131.00 161.00   0.50    1.75    --  107.54  38.00  90.00   60
 29  \w    103.00 128.00   0.50    1.75    --  107.54  38.00  90.00   50
 30  \w     44.00 111.00   0.50    1.75    --  107.54-125.00  60.00  134
 31  \w     36.00  66.00   0.50    1.75    --  107.54 -57.00 -90.00   60
 32  \w     53.00 110.00   0.50    1.75    --  107.54-125.00-180.00  114
 33  \w     83.00 111.00   0.50    1.75    --  107.54-125.00  30.00   56
 34  \w     85.00 111.00   0.50    1.75    --  107.54-125.00 150.00   52
 35  \w     44.00  69.00   0.50    1.75    --  107.54-125.00  30.00   50
 36  \w     81.00 106.00   0.50    1.75    --  107.54 -99.00-150.00   50
 37  \w     46.00  71.00   0.50    1.75    --  107.54-125.00 150.00   50
 38  \w     81.00 108.00   0.50    1.75    --  107.54-107.00 -71.57   54
 39  \w     37.00  63.00   0.50    1.75    --  107.54-107.00 -71.57   52
;
_diffrn_measurement_device 'four-circle diffractometer'
_diffrn_measurement_device_type 'XtaLAB Synergy, Dualflex, HyPix'
_diffrn_measurement_method '\w scans'
_diffrn_orient_matrix_type 'CrysAlisPro convention (1999,Acta A55,543-557)'
_diffrn_orient_matrix_UB_11 -0.0908574000
_diffrn_orient_matrix_UB_12 -0.0435584000
_diffrn_orient_matrix_UB_13 -0.0656970000
_diffrn_orient_matrix_UB_21 0.1262367000
_diffrn_orient_matrix_UB_22 -0.0333630000
_diffrn_orient_matrix_UB_23 0.0713722000
_diffrn_orient_matrix_UB_31 -0.0667642000
_diffrn_orient_matrix_UB_32 -0.0037512000
_diffrn_orient_matrix_UB_33 0.1311224000
_diffrn_radiation_monochromator mirror
_diffrn_radiation_probe x-ray
_diffrn_radiation_type 'Cu K\a'
_diffrn_radiation_wavelength 1.54184
_diffrn_reflns_av_R_equivalents 0.0670
_diffrn_reflns_av_unetI/netI 0.0360
_diffrn_reflns_Laue_measured_fraction_full 0.999
_diffrn_reflns_Laue_measured_fraction_max 0.951
_diffrn_reflns_limit_h_max 11
_diffrn_reflns_limit_h_min -11
_diffrn_reflns_limit_k_max 33
_diffrn_reflns_limit_k_min -35
_diffrn_reflns_limit_l_max 12
_diffrn_reflns_limit_l_min -10
_diffrn_reflns_number 26766
_diffrn_reflns_point_group_measured_fraction_full 0.999
_diffrn_reflns_point_group_measured_fraction_max 0.951
_diffrn_reflns_theta_full 67.684
_diffrn_reflns_theta_max 78.236
_diffrn_reflns_theta_min 3.155
_diffrn_source 'micro-focus sealed X-ray tube'
_diffrn_source_type 'PhotonJet (Cu) X-ray Source'
_exptl_absorpt_coefficient_mu 31.395
_exptl_absorpt_correction_T_max 0.476
_exptl_absorpt_correction_T_min 0.234
_exptl_absorpt_correction_type gaussian
_exptl_absorpt_process_details
;
CrysAlisPro 1.171.41.93a (Rigaku Oxford Diffraction, 2020)
Numerical absorption correction based on gaussian integration over
a multifaceted crystal model
Empirical absorption correction using spherical harmonics,
implemented in SCALE3 ABSPACK scaling algorithm.
;
_exptl_crystal_colour violet
_exptl_crystal_colour_primary violet
_exptl_crystal_density_diffrn 2.915
_exptl_crystal_description plate
_exptl_crystal_F_000 2072
_exptl_crystal_size_max 0.08
_exptl_crystal_size_mid 0.05
_exptl_crystal_size_min 0.03
_refine_diff_density_max 1.460
_refine_diff_density_min -1.484
_refine_diff_density_rms 0.250
_refine_ls_extinction_coef 0.000100(19)
_refine_ls_extinction_expression Fc^*^=kFc[1+0.001xFc^2^\l^3^/sin(2\q)]^-1/4^
_refine_ls_extinction_method 'SHELXL-2018/3 (Sheldrick 2018)'
_refine_ls_goodness_of_fit_ref 1.078
_refine_ls_hydrogen_treatment mixed
_refine_ls_matrix_type full
_refine_ls_number_parameters 351
_refine_ls_number_reflns 5035
_refine_ls_number_restraints 0
_refine_ls_restrained_S_all 1.078
_refine_ls_R_factor_all 0.0673
_refine_ls_R_factor_gt 0.0623
_refine_ls_shift/su_max 0.001
_refine_ls_shift/su_mean 0.000
_refine_ls_structure_factor_coef Fsqd
_refine_ls_weighting_details 'w=1/[\s^2^(Fo^2^)+(0.0399P)^2^+73.8004P] where P=(Fo^2^+2Fc^2^)/3'
_refine_ls_weighting_scheme calc
_refine_ls_wR_factor_gt 0.1458
_refine_ls_wR_factor_ref 0.1488
_reflns_Friedel_coverage 0.000
_reflns_number_gt 4599
_reflns_number_total 5035
_reflns_threshold_expression 'I > 2\s(I)'
_cod_data_source_file d1nj03280a2.cif
_cod_data_source_block 7
_cod_depositor_comments 'Adding full bibliography for 7061007--7061013.cif.'
_cod_database_code 7061008
_shelx_shelxl_version_number 2018/3
_shelx_space_group_comment
;
The symmetry employed for this shelxl refinement is uniquely defined
by the following loop, which should always be used as a source of
symmetry information in preference to the above space-group names.
They are only intended as comments.
;
_shelx_estimated_absorpt_t_max 0.453
_shelx_estimated_absorpt_t_min 0.188
_diffrn_oxdiff_digest_frames
;
0186be8b2d6b83f011a49211b016c06f9f00034b11d
;
_reflns_odcompleteness_completeness 99.96
_reflns_odcompleteness_iscentric 1
_reflns_odcompleteness_theta 66.97
_olex2_refinement_description
;
1. Fixed Uiso
 At 1.2 times of:
  All N(H,H,H) groups
2.a Idealised Me refined as rotating group:
 N3(H3A,H3B,H3C), N4(H4A,H4B,H4C), N1(H1A,H1B,H1C), N2(H2A,H2B,H2C), N7(H7A,
 H7B,H7C), N6(H6A,H6B,H6C), N5(H5A,H5B,H5C)
;
_olex2_submission_special_instructions 'No special instructions were received'
_oxdiff_exptl_absorpt_empirical_details
;
Empirical correction (ABSPACK) includes:
- Absorption correction using spherical harmonics
- Frame scaling
;
_oxdiff_exptl_absorpt_empirical_full_max 1.582
_oxdiff_exptl_absorpt_empirical_full_min 0.180

loop_
_space_group_symop_operation_xyz
'x, y, z'
'-x+1/2, y+1/2, -z+1/2'
'-x, -y, -z'
'x-1/2, -y-1/2, z-1/2'

loop_
_atom_site_label
_atom_site_type_symbol
_atom_site_fract_x
_atom_site_fract_y
_atom_site_fract_z
_atom_site_U_iso_or_equiv
_atom_site_adp_type
_atom_site_occupancy
_atom_site_site_symmetry_order
_atom_site_calc_flag
_atom_site_refinement_flags_posn
_atom_site_refinement_flags_adp
_atom_site_refinement_flags_occupancy
_atom_site_disorder_assembly
_atom_site_disorder_group
Mo4 Mo 0.91309(9) 0.40534(3) 0.35110(8) 0.0244(2) Uani 1 1 d . . . . .
Mo3 Mo 0.72782(10) 0.43009(3) 0.61244(9) 0.0252(2) Uani 1 1 d . . . . .
Mo5 Mo 0.54391(10) 0.39948(3) 0.27339(9) 0.0273(2) Uani 1 1 d . . . . .
Mo1 Mo 0.92145(11) 0.33025(3) 0.60743(10) 0.0335(2) Uani 1 1 d . . . . .
Mo2 Mo 0.57015(12) 0.32413(3) 0.53221(10) 0.0367(3) Uani 1 1 d . . . . .
Co1 Co 0.71619(19) 0.49147(6) 0.35231(17) 0.0239(4) Uani 1 1 d . . . . .
Co2 Co 0.7393(2) 0.32741(6) 0.08306(18) 0.0300(4) Uani 1 1 d . . . . .
O14 O 0.7253(8) 0.4354(3) 0.2401(8) 0.0278(15) Uani 1 1 d . . . . .
O13 O 0.8579(8) 0.4564(2) 0.4844(7) 0.0239(14) Uani 1 1 d . . . . .
O12 O 0.5848(7) 0.4513(2) 0.4255(7) 0.0244(14) Uani 1 1 d . . . . .
O17 O 0.5911(8) 0.3540(3) 0.1648(8) 0.0304(16) Uani 1 1 d . . . . .
O18 O 0.8825(9) 0.3575(3) 0.2286(8) 0.0297(16) Uani 1 1 d . . . . .
O5 O 0.8832(8) 0.3981(3) 0.7105(8) 0.0288(16) Uani 1 1 d . . . . .
O6 O 0.5823(9) 0.3931(3) 0.6467(8) 0.0329(17) Uani 1 1 d . . . . .
O3 O 1.0292(9) 0.3753(3) 0.5093(8) 0.0324(17) Uani 1 1 d . . . . .
O10 O 0.4442(9) 0.3643(3) 0.3857(9) 0.0380(19) Uani 1 1 d . . . . .
O7 O 0.7186(9) 0.4802(3) 0.7132(8) 0.0298(16) Uani 1 1 d . . . . .
O4 O 0.7503(10) 0.3114(3) 0.6731(8) 0.0386(19) Uani 1 1 d . . . . .
O16 O 0.4081(9) 0.4293(3) 0.1619(9) 0.0360(18) Uani 1 1 d . . . . .
O15 O 1.0376(8) 0.4396(3) 0.2935(8) 0.0294(16) Uani 1 1 d . . . . .
O11 O 0.7357(9) 0.3685(3) 0.4586(8) 0.0304(16) Uani 1 1 d . . . . .
N3 N 0.5651(10) 0.5205(3) 0.2019(9) 0.0283(19) Uani 1 1 d . . . . .
H3A H 0.571881 0.508152 0.116692 0.16(11) Uiso 1 1 calc R . . . .
H3B H 0.578903 0.552609 0.201568 0.14(10) Uiso 1 1 calc R . . . .
H3C H 0.474628 0.514029 0.217565 0.03(3) Uiso 1 1 calc R . . . .
O2 O 1.0592(11) 0.3179(3) 0.7504(9) 0.045(2) Uani 1 1 d . . . . .
N4 N 0.7364(11) 0.3862(3) -0.0293(10) 0.033(2) Uani 1 1 d . . . . .
H4A H 0.659828 0.385078 -0.106191 0.040 Uiso 1 1 calc R U . . .
H4B H 0.822160 0.388806 -0.058404 0.040 Uiso 1 1 calc R U . . .
H4C H 0.725780 0.411985 0.024751 0.040 Uiso 1 1 calc R U . . .
N1 N 0.6974(10) 0.5439(3) 0.4778(10) 0.0283(19) Uani 1 1 d . . . . .
H1A H 0.698738 0.572112 0.431387 0.06(5) Uiso 1 1 calc R . . . .
H1B H 0.773492 0.543132 0.555057 0.03(3) Uiso 1 1 calc R . . . .
H1C H 0.611008 0.541164 0.505740 0.04(4) Uiso 1 1 calc R . . . .
O9 O 0.4385(11) 0.3061(3) 0.6216(10) 0.047(2) Uani 1 1 d . . . . .
O8 O 0.5806(11) 0.2771(3) 0.4242(10) 0.047(2) Uani 1 1 d . . . . .
O1 O 0.9257(11) 0.2836(3) 0.4925(10) 0.047(2) Uani 1 1 d . . . . .
N2 N 0.8652(10) 0.5265(3) 0.2863(10) 0.0291(19) Uani 1 1 d . . . . .
H2A H 0.876754 0.513811 0.203193 0.05(4) Uiso 1 1 calc R . . . .
H2B H 0.951632 0.524710 0.351892 0.03(3) Uiso 1 1 calc R . . . .
H2C H 0.837482 0.557639 0.272776 0.03(3) Uiso 1 1 calc R . . . .
N7 N 0.7448(12) 0.2712(3) 0.2019(10) 0.036(2) Uani 1 1 d . . . . .
H7A H 0.776953 0.245724 0.159138 0.044 Uiso 1 1 calc R U . . .
H7B H 0.653078 0.265151 0.214910 0.044 Uiso 1 1 calc R U . . .
H7C H 0.807084 0.276527 0.287178 0.044 Uiso 1 1 calc R U . . .
O2W O 0.8564(12) 0.5128(4) 0.9829(10) 0.057(3) Uani 1 1 d . . . . .
N6 N 0.8926(14) 0.3010(4) 0.0015(12) 0.047(3) Uani 1 1 d . . . . .
H6A H 0.869229 0.305361 -0.093874 0.057 Uiso 1 1 calc R U . . .
H6B H 0.901752 0.269189 0.021026 0.057 Uiso 1 1 calc R U . . .
H6C H 0.979159 0.315898 0.039071 0.057 Uiso 1 1 calc R U . . .
N5 N 0.5892(14) 0.3000(4) -0.0622(11) 0.051(3) Uani 1 1 d . . . . .
H5A H 0.627025 0.292709 -0.138205 0.061 Uiso 1 1 calc R U . . .
H5B H 0.514412 0.321310 -0.088493 0.061 Uiso 1 1 calc R U . . .
H5C H 0.554552 0.272997 -0.028930 0.061 Uiso 1 1 calc R U . . .
O1W O 0.3385(14) 0.3774(4) 0.8042(17) 0.083(4) Uani 1 1 d . . . . .
O3W O 0.9087(16) 0.6095(5) 1.0054(18) 0.094(4) Uani 1 1 d . . . . .
O5W O 0.8164(17) 0.7066(6) 0.675(2) 0.111(5) Uani 1 1 d . . . . .
O4W O 0.728(2) 0.6925(6) 0.941(2) 0.131(7) Uani 1 1 d . . . . .

loop_
_atom_site_aniso_label
_atom_site_aniso_U_11
_atom_site_aniso_U_22
_atom_site_aniso_U_33
_atom_site_aniso_U_23
_atom_site_aniso_U_13
_atom_site_aniso_U_12
Mo4 0.0301(4) 0.0228(4) 0.0219(4) 0.0001(3) 0.0091(3) 0.0004(3)
Mo3 0.0328(5) 0.0224(4) 0.0227(4) -0.0023(3) 0.0113(3) -0.0026(3)
Mo5 0.0306(5) 0.0251(4) 0.0268(4) -0.0061(3) 0.0079(3) -0.0033(3)
Mo1 0.0509(6) 0.0259(4) 0.0265(4) 0.0043(3) 0.0146(4) 0.0055(4)
Mo2 0.0538(6) 0.0269(4) 0.0359(5) -0.0060(4) 0.0235(5) -0.0132(4)
Co1 0.0285(9) 0.0209(8) 0.0233(8) -0.0015(6) 0.0080(7) -0.0001(6)
Co2 0.0464(11) 0.0205(8) 0.0249(9) -0.0030(7) 0.0117(8) 0.0005(7)
O14 0.038(4) 0.024(3) 0.025(4) -0.003(3) 0.013(3) -0.006(3)
O13 0.029(4) 0.025(3) 0.019(3) -0.005(3) 0.009(3) -0.004(3)
O12 0.023(3) 0.026(3) 0.026(4) -0.003(3) 0.008(3) -0.003(3)
O17 0.036(4) 0.028(4) 0.026(4) -0.004(3) 0.005(3) -0.004(3)
O18 0.039(4) 0.025(4) 0.028(4) -0.001(3) 0.013(3) -0.001(3)
O5 0.033(4) 0.030(4) 0.024(4) 0.000(3) 0.008(3) 0.002(3)
O6 0.034(4) 0.034(4) 0.036(4) -0.004(3) 0.019(3) -0.002(3)
O3 0.037(4) 0.030(4) 0.029(4) 0.005(3) 0.005(3) 0.004(3)
O10 0.043(5) 0.037(4) 0.040(5) -0.013(4) 0.021(4) -0.017(4)
O7 0.037(4) 0.026(4) 0.026(4) -0.002(3) 0.007(3) -0.004(3)
O4 0.065(6) 0.025(4) 0.032(4) 0.002(3) 0.024(4) -0.006(4)
O16 0.032(4) 0.036(4) 0.036(4) -0.013(3) -0.001(3) 0.002(3)
O15 0.031(4) 0.032(4) 0.028(4) 0.001(3) 0.013(3) -0.003(3)
O11 0.043(4) 0.027(4) 0.024(4) -0.003(3) 0.012(3) -0.006(3)
N3 0.027(5) 0.031(5) 0.025(5) 0.000(4) 0.002(4) 0.003(4)
O2 0.064(6) 0.041(5) 0.030(4) 0.005(4) 0.012(4) 0.011(4)
N4 0.047(6) 0.030(5) 0.024(5) -0.004(4) 0.011(4) -0.001(4)
N1 0.028(5) 0.020(4) 0.038(5) -0.003(4) 0.011(4) 0.007(3)
O9 0.061(6) 0.037(5) 0.051(5) -0.006(4) 0.029(5) -0.020(4)
O8 0.070(6) 0.028(4) 0.049(5) -0.008(4) 0.027(5) -0.010(4)
O1 0.065(6) 0.031(4) 0.048(5) 0.001(4) 0.020(5) 0.008(4)
N2 0.033(5) 0.027(5) 0.027(5) 0.001(4) 0.007(4) -0.003(4)
N7 0.053(6) 0.025(5) 0.033(5) 0.000(4) 0.014(5) 0.002(4)
O2W 0.062(6) 0.062(6) 0.043(5) 0.002(5) 0.008(5) 0.003(5)
N6 0.080(8) 0.029(5) 0.042(6) 0.002(4) 0.031(6) 0.008(5)
N5 0.076(9) 0.037(6) 0.036(6) -0.008(5) 0.002(6) -0.001(6)
O1W 0.072(8) 0.044(6) 0.143(13) 0.016(7) 0.044(8) 0.008(6)
O3W 0.090(10) 0.059(8) 0.130(13) -0.009(8) 0.020(9) -0.022(7)
O5W 0.091(11) 0.096(11) 0.153(16) 0.028(11) 0.041(11) 0.006(9)
O4W 0.136(15) 0.075(10) 0.162(17) -0.030(11) -0.009(13) -0.001(10)

loop_
_atom_type_symbol
_atom_type_description
_atom_type_scat_dispersion_real
_atom_type_scat_dispersion_imag
_atom_type_scat_source
Co Co -2.3653 3.6143 'International Tables Vol C Tables 4.2.6.8 and 6.1.1.4'
H H 0.0000 0.0000 'International Tables Vol C Tables 4.2.6.8 and 6.1.1.4'
Mo Mo -0.0483 2.7339 'International Tables Vol C Tables 4.2.6.8 and 6.1.1.4'
N N 0.0311 0.0180 'International Tables Vol C Tables 4.2.6.8 and 6.1.1.4'
O O 0.0492 0.0322 'International Tables Vol C Tables 4.2.6.8 and 6.1.1.4'

loop_
_exptl_crystal_face_index_h
_exptl_crystal_face_index_k
_exptl_crystal_face_index_l
_exptl_crystal_face_perp_dist
-1 0 0 0.0247
1 0 0 0.0247
0 1 0 0.0210
0 -1 0 0.0114
2 5 -5 0.0277
-2 -5 5 0.0277

loop_
_geom_angle_atom_site_label_1
_geom_angle_atom_site_label_2
_geom_angle_atom_site_label_3
_geom_angle
_geom_angle_site_symmetry_1
_geom_angle_site_symmetry_3
_geom_angle_publ_flag
O14 Mo4 Co1 38.5(2) . . ?
O14 Mo4 O13 74.7(3) . . ?
O14 Mo4 O11 78.9(3) . . ?
O13 Mo4 Co1 38.0(2) . . ?
O13 Mo4 O11 74.4(3) . . ?
O18 Mo4 Co1 126.7(3) . . ?
O18 Mo4 O14 88.2(3) . . ?
O18 Mo4 O13 156.5(3) . . ?
O18 Mo4 O3 100.7(3) . . ?
O18 Mo4 O11 86.7(3) . . ?
O3 Mo4 Co1 126.5(2) . . ?
O3 Mo4 O14 153.9(3) . . ?
O3 Mo4 O13 88.8(3) . . ?
O3 Mo4 O11 77.2(3) . . ?
O15 Mo4 Co1 90.7(3) . . ?
O15 Mo4 O14 99.5(3) . . ?
O15 Mo4 O13 95.7(3) . . ?
O15 Mo4 O18 103.1(3) . . ?
O15 Mo4 O3 102.2(4) . . ?
O15 Mo4 O11 170.1(3) . . ?
O11 Mo4 Co1 82.02(19) . . ?
O13 Mo3 Co1 38.0(2) . . ?
O13 Mo3 O12 73.9(3) . . ?
O13 Mo3 O11 76.6(3) . . ?
O12 Mo3 Co1 38.59(19) . . ?
O12 Mo3 O11 75.9(3) . . ?
O5 Mo3 Co1 126.8(2) . . ?
O5 Mo3 O13 89.0(3) . . ?
O5 Mo3 O12 153.1(3) . . ?
O5 Mo3 O6 99.8(4) . . ?
O5 Mo3 O11 80.1(3) . . ?
O6 Mo3 Co1 126.3(3) . . ?
O6 Mo3 O13 153.0(3) . . ?
O6 Mo3 O12 87.8(3) . . ?
O6 Mo3 O11 79.8(3) . . ?
O7 Mo3 Co1 90.7(2) . . ?
O7 Mo3 O13 99.3(3) . . ?
O7 Mo3 O12 99.1(3) . . ?
O7 Mo3 O5 104.2(3) . . ?
O7 Mo3 O6 103.2(3) . . ?
O7 Mo3 O11 174.1(3) . . ?
O11 Mo3 Co1 83.44(19) . . ?
O14 Mo5 Co1 38.5(2) . . ?
O14 Mo5 O11 78.0(3) . . ?
O12 Mo5 Co1 38.22(19) . . ?
O12 Mo5 O14 74.9(3) . . ?
O12 Mo5 O11 74.3(3) . . ?
O17 Mo5 Co1 124.8(3) . . ?
O17 Mo5 O14 86.3(3) . . ?
O17 Mo5 O12 155.4(3) . . ?
O17 Mo5 O10 100.9(3) . . ?
O17 Mo5 O11 86.6(3) . . ?
O10 Mo5 Co1 127.3(2) . . ?
O10 Mo5 O14 152.5(3) . . ?
O10 Mo5 O12 89.5(3) . . ?
O10 Mo5 O11 76.0(3) . . ?
O16 Mo5 Co1 91.2(3) . . ?
O16 Mo5 O14 100.6(4) . . ?
O16 Mo5 O12 95.9(3) . . ?
O16 Mo5 O17 103.1(4) . . ?
O16 Mo5 O10 103.5(4) . . ?
O16 Mo5 O11 170.1(3) . . ?
O11 Mo5 Co1 81.62(18) . . ?
O5 Mo1 Mo2 83.6(2) . . ?
O5 Mo1 O11 72.7(3) . . ?
O3 Mo1 Mo2 121.9(2) . . ?
O3 Mo1 O5 79.7(3) . . ?
O3 Mo1 O11 78.0(3) . . ?
O4 Mo1 Mo2 34.4(3) . . ?
O4 Mo1 O5 81.7(3) . . ?
O4 Mo1 O3 151.9(3) . . ?
O4 Mo1 O11 76.5(3) . . ?
O11 Mo1 Mo2 43.97(19) . . ?
O2 Mo1 Mo2 136.3(3) . . ?
O2 Mo1 O5 88.6(4) . . ?
O2 Mo1 O3 98.5(4) . . ?
O2 Mo1 O4 101.9(4) . . ?
O2 Mo1 O11 161.4(3) . . ?
O2 Mo1 O1 104.4(4) . . ?
O1 Mo1 Mo2 89.0(3) . . ?
O1 Mo1 O5 166.5(4) . . ?
O1 Mo1 O3 94.8(4) . . ?
O1 Mo1 O4 98.5(4) . . ?
O1 Mo1 O11 94.1(4) . . ?
O6 Mo2 Mo1 84.5(2) . . ?
O6 Mo2 O11 73.3(3) . . ?
O10 Mo2 Mo1 123.1(2) . . ?
O10 Mo2 O6 79.6(3) . . ?
O10 Mo2 O11 78.2(3) . . ?
O4 Mo2 Mo1 33.9(2) . . ?
O4 Mo2 O6 82.5(3) . . ?
O4 Mo2 O10 152.6(3) . . ?
O4 Mo2 O11 76.9(3) . . ?
O11 Mo2 Mo1 44.9(2) . . ?
O9 Mo2 Mo1 135.1(3) . . ?
O9 Mo2 O6 88.0(3) . . ?
O9 Mo2 O10 98.7(4) . . ?
O9 Mo2 O4 101.2(4) . . ?
O9 Mo2 O11 161.4(3) . . ?
O8 Mo2 Mo1 89.1(3) . . ?
O8 Mo2 O6 168.5(4) . . ?
O8 Mo2 O10 96.0(4) . . ?
O8 Mo2 O4 97.5(4) . . ?
O8 Mo2 O11 95.5(4) . . ?
O8 Mo2 O9 103.2(4) . . ?
Mo4 Co1 Mo5 67.20(4) . . ?
Mo3 Co1 Mo4 69.16(4) . . ?
Mo3 Co1 Mo5 69.35(4) . . ?
O14 Co1 Mo4 41.0(2) . . ?
O14 Co1 Mo3 90.6(2) . . ?
O14 Co1 Mo5 41.8(2) . . ?
O14 Co1 N3 91.9(4) . . ?
O14 Co1 N1 174.1(4) . . ?
O14 Co1 N2 95.8(4) . . ?
O13 Co1 Mo4 42.2(2) . . ?
O13 Co1 Mo3 41.9(2) . . ?
O13 Co1 Mo5 88.9(2) . . ?
O13 Co1 O14 81.2(3) . . ?
O13 Co1 O12 81.6(3) . . ?
O13 Co1 N3 172.9(3) . . ?
O13 Co1 N1 96.7(3) . . ?
O13 Co1 N2 92.4(4) . . ?
O12 Co1 Mo4 88.5(2) . . ?
O12 Co1 Mo3 42.7(2) . . ?
O12 Co1 Mo5 41.3(2) . . ?
O12 Co1 O14 81.0(3) . . ?
O12 Co1 N3 96.0(4) . . ?
O12 Co1 N1 93.3(3) . . ?
O12 Co1 N2 173.5(4) . . ?
N3 Co1 Mo4 131.4(3) . . ?
N3 Co1 Mo3 137.5(3) . . ?
N3 Co1 Mo5 85.0(3) . . ?
N1 Co1 Mo4 138.1(3) . . ?
N1 Co1 Mo3 84.2(3) . . ?
N1 Co1 Mo5 133.0(3) . . ?
N1 Co1 N3 90.1(4) . . ?
N2 Co1 Mo4 85.4(3) . . ?
N2 Co1 Mo3 132.2(3) . . ?
N2 Co1 Mo5 136.8(3) . . ?
N2 Co1 N3 89.7(4) . . ?
N2 Co1 N1 89.8(4) . . ?
O17 Co2 O18 88.5(3) . . ?
O17 Co2 N4 89.0(4) . . ?
O17 Co2 N7 89.7(4) . . ?
O17 Co2 N6 179.1(5) . . ?
O17 Co2 N5 89.0(5) . . ?
O18 Co2 N4 87.7(4) . . ?
O18 Co2 N7 89.9(4) . . ?
O18 Co2 N6 90.6(4) . . ?
O18 Co2 N5 177.0(4) . . ?
N7 Co2 N4 177.3(4) . . ?
N6 Co2 N4 90.8(4) . . ?
N6 Co2 N7 90.5(4) . . ?
N5 Co2 N4 90.7(5) . . ?
N5 Co2 N7 91.7(5) . . ?
N5 Co2 N6 91.9(5) . . ?
Mo4 O14 Mo5 111.0(3) . . ?
Co1 O14 Mo4 100.5(3) . . ?
Co1 O14 Mo5 99.7(3) . . ?
Mo3 O13 Mo4 113.1(3) . . ?
Co1 O13 Mo4 99.8(3) . . ?
Co1 O13 Mo3 100.1(3) . . ?
Mo5 O12 Mo3 113.9(3) . . ?
Co1 O12 Mo3 98.7(3) . . ?
Co1 O12 Mo5 100.5(3) . . ?
Mo5 O17 Co2 146.5(4) . . ?
Mo4 O18 Co2 144.1(5) . . ?
Mo3 O5 Mo1 112.6(4) . . ?
Mo3 O6 Mo2 111.4(3) . . ?
Mo4 O3 Mo1 114.6(4) . . ?
Mo5 O10 Mo2 115.2(4) . . ?
Mo1 O4 Mo2 111.7(4) . . ?
Mo4 O11 Mo5 89.5(2) . . ?
Mo3 O11 Mo4 94.9(3) . . ?
Mo3 O11 Mo5 95.0(3) . . ?
Mo1 O11 Mo4 88.6(3) . . ?
Mo1 O11 Mo3 94.2(3) . . ?
Mo1 O11 Mo5 170.7(4) . . ?
Mo2 O11 Mo4 170.2(4) . . ?
Mo2 O11 Mo3 94.9(3) . . ?
Mo2 O11 Mo5 89.2(3) . . ?
Mo2 O11 Mo1 91.1(3) . . ?
Co1 N3 H3A 109.5 . . ?
Co1 N3 H3B 109.5 . . ?
Co1 N3 H3C 109.5 . . ?
H3A N3 H3B 109.5 . . ?
H3A N3 H3C 109.5 . . ?
H3B N3 H3C 109.5 . . ?
Co2 N4 H4A 109.5 . . ?
Co2 N4 H4B 109.5 . . ?
Co2 N4 H4C 109.5 . . ?
H4A N4 H4B 109.5 . . ?
H4A N4 H4C 109.5 . . ?
H4B N4 H4C 109.5 . . ?
Co1 N1 H1A 109.5 . . ?
Co1 N1 H1B 109.5 . . ?
Co1 N1 H1C 109.5 . . ?
H1A N1 H1B 109.5 . . ?
H1A N1 H1C 109.5 . . ?
H1B N1 H1C 109.5 . . ?
Co1 N2 H2A 109.5 . . ?
Co1 N2 H2B 109.5 . . ?
Co1 N2 H2C 109.5 . . ?
H2A N2 H2B 109.5 . . ?
H2A N2 H2C 109.5 . . ?
H2B N2 H2C 109.5 . . ?
Co2 N7 H7A 109.5 . . ?
Co2 N7 H7B 109.5 . . ?
Co2 N7 H7C 109.5 . . ?
H7A N7 H7B 109.5 . . ?
H7A N7 H7C 109.5 . . ?
H7B N7 H7C 109.5 . . ?
Co2 N6 H6A 109.5 . . ?
Co2 N6 H6B 109.5 . . ?
Co2 N6 H6C 109.5 . . ?
H6A N6 H6B 109.5 . . ?
H6A N6 H6C 109.5 . . ?
H6B N6 H6C 109.5 . . ?
Co2 N5 H5A 109.5 . . ?
Co2 N5 H5B 109.5 . . ?
Co2 N5 H5C 109.5 . . ?
H5A N5 H5B 109.5 . . ?
H5A N5 H5C 109.5 . . ?
H5B N5 H5C 109.5 . . ?

loop_
_geom_bond_atom_site_label_1
_geom_bond_atom_site_label_2
_geom_bond_distance
_geom_bond_site_symmetry_2
_geom_bond_publ_flag
Mo4 Co1 3.0352(18) . ?
Mo4 O14 2.024(8) . ?
Mo4 O13 2.070(7) . ?
Mo4 O18 1.771(7) . ?
Mo4 O3 1.868(7) . ?
Mo4 O15 1.696(7) . ?
Mo4 O11 2.381(7) . ?
Mo3 Co1 3.0346(18) . ?
Mo3 O13 2.059(7) . ?
Mo3 O12 2.082(7) . ?
Mo3 O5 1.787(7) . ?
Mo3 O6 1.798(8) . ?
Mo3 O7 1.724(7) . ?
Mo3 O11 2.293(7) . ?
Mo5 Co1 3.0431(18) . ?
Mo5 O14 2.057(7) . ?
Mo5 O12 2.043(7) . ?
Mo5 O17 1.770(7) . ?
Mo5 O10 1.866(8) . ?
Mo5 O16 1.691(8) . ?
Mo5 O11 2.396(8) . ?
Mo1 Mo2 3.2015(15) . ?
Mo1 O5 2.212(7) . ?
Mo1 O3 1.985(8) . ?
Mo1 O4 1.922(8) . ?
Mo1 O11 2.262(8) . ?
Mo1 O2 1.702(9) . ?
Mo1 O1 1.723(9) . ?
Mo2 O6 2.220(8) . ?
Mo2 O10 1.979(9) . ?
Mo2 O4 1.947(9) . ?
Mo2 O11 2.223(7) . ?
Mo2 O9 1.732(8) . ?
Mo2 O8 1.700(8) . ?
Co1 O14 1.923(7) . ?
Co1 O13 1.896(7) . ?
Co1 O12 1.915(7) . ?
Co1 N3 1.963(9) . ?
Co1 N1 1.941(8) . ?
Co1 N2 1.926(9) . ?
Co2 O17 1.896(8) . ?
Co2 O18 1.909(8) . ?
Co2 N4 1.973(9) . ?
Co2 N7 1.944(9) . ?
Co2 N6 1.932(11) . ?
Co2 N5 1.910(11) . ?
N3 H3A 0.9100 . ?
N3 H3B 0.9100 . ?
N3 H3C 0.9100 . ?
N4 H4A 0.9100 . ?
N4 H4B 0.9100 . ?
N4 H4C 0.9100 . ?
N1 H1A 0.9100 . ?
N1 H1B 0.9100 . ?
N1 H1C 0.9100 . ?
N2 H2A 0.9100 . ?
N2 H2B 0.9100 . ?
N2 H2C 0.9100 . ?
N7 H7A 0.9100 . ?
N7 H7B 0.9100 . ?
N7 H7C 0.9100 . ?
N6 H6A 0.9100 . ?
N6 H6B 0.9100 . ?
N6 H6C 0.9100 . ?
N5 H5A 0.9100 . ?
N5 H5B 0.9100 . ?
N5 H5C 0.9100 . ?

loop_
_geom_torsion_atom_site_label_1
_geom_torsion_atom_site_label_2
_geom_torsion_atom_site_label_3
_geom_torsion_atom_site_label_4
_geom_torsion
_geom_torsion_site_symmetry_1
_geom_torsion_site_symmetry_2
_geom_torsion_site_symmetry_3
_geom_torsion_site_symmetry_4
_geom_torsion_publ_flag
Mo4 Co1 O13 Mo3 -115.8(4) . . . . ?
Mo3 Co1 O13 Mo4 115.8(4) . . . . ?
Mo5 Co1 O13 Mo4 56.3(2) . . . . ?
Mo5 Co1 O13 Mo3 -59.6(2) . . . . ?
Co1 Mo4 O18 Co2 -14.1(9) . . . . ?
Co1 Mo4 O3 Mo1 80.7(4) . . . . ?
Co1 Mo3 O5 Mo1 -79.0(4) . . . . ?
Co1 Mo3 O6 Mo2 80.3(4) . . . . ?
Co1 Mo5 O17 Co2 17.1(10) . . . . ?
Co1 Mo5 O10 Mo2 -77.8(5) . . . . ?
O14 Mo4 O18 Co2 -15.6(7) . . . . ?
O14 Mo4 O3 Mo1 35.2(9) . . . . ?
O14 Mo5 O17 Co2 17.8(8) . . . . ?
O14 Mo5 O10 Mo2 -29.5(9) . . . . ?
O14 Co1 O13 Mo4 15.0(3) . . . . ?
O14 Co1 O13 Mo3 -100.8(3) . . . . ?
O13 Mo4 O18 Co2 27.4(13) . . . . ?
O13 Mo4 O3 Mo1 85.2(4) . . . . ?
O13 Mo3 O5 Mo1 -81.6(4) . . . . ?
O13 Mo3 O6 Mo2 35.7(9) . . . . ?
O12 Mo3 O5 Mo1 -32.0(9) . . . . ?
O12 Mo3 O6 Mo2 82.4(4) . . . . ?
O12 Mo5 O17 Co2 -21.7(14) . . . . ?
O12 Mo5 O10 Mo2 -83.9(4) . . . . ?
O12 Co1 O13 Mo4 97.1(3) . . . . ?
O12 Co1 O13 Mo3 -18.7(3) . . . . ?
O17 Mo5 O10 Mo2 73.7(5) . . . . ?
O18 Mo4 O3 Mo1 -73.1(4) . . . . ?
O18 Co2 O17 Mo5 22.7(8) . . . . ?
O5 Mo3 O6 Mo2 -71.6(4) . . . . ?
O6 Mo3 O5 Mo1 72.7(4) . . . . ?
O3 Mo4 O18 Co2 139.7(7) . . . . ?
O10 Mo5 O17 Co2 -135.3(8) . . . . ?
O7 Mo3 O5 Mo1 179.1(4) . . . . ?
O7 Mo3 O6 Mo2 -178.9(4) . . . . ?
O16 Mo5 O17 Co2 117.8(8) . . . . ?
O16 Mo5 O10 Mo2 -179.8(4) . . . . ?
O15 Mo4 O18 Co2 -115.0(7) . . . . ?
O15 Mo4 O3 Mo1 -179.2(4) . . . . ?
O11 Mo4 O18 Co2 63.4(7) . . . . ?
O11 Mo4 O3 Mo1 11.0(4) . . . . ?
O11 Mo3 O5 Mo1 -5.1(3) . . . . ?
O11 Mo3 O6 Mo2 6.3(3) . . . . ?
O11 Mo5 O17 Co2 -60.3(8) . . . . ?
O11 Mo5 O10 Mo2 -10.0(3) . . . . ?
N4 Co2 O17 Mo5 -65.1(8) . . . . ?
N1 Co1 O13 Mo4 -170.6(3) . . . . ?
N1 Co1 O13 Mo3 73.6(4) . . . . ?
N2 Co1 O13 Mo4 -80.5(4) . . . . ?
N2 Co1 O13 Mo3 163.6(3) . . . . ?
N7 Co2 O17 Mo5 112.6(9) . . . . ?
N5 Co2 O17 Mo5 -155.8(9) . . . . ?

loop_
_exptl_oxdiff_crystal_face_indexfrac_h
_exptl_oxdiff_crystal_face_indexfrac_k
_exptl_oxdiff_crystal_face_indexfrac_l
_exptl_oxdiff_crystal_face_x
_exptl_oxdiff_crystal_face_y
_exptl_oxdiff_crystal_face_z
-0.9971 0.0026 -0.0009 0.0905 -0.1260 0.0664
0.9971 -0.0026 0.0009 -0.0905 0.1260 -0.0664
0.0006 0.9999 -0.0004 -0.0436 -0.0333 -0.0038
-0.0006 -0.9999 0.0004 0.0436 0.0333 0.0038
1.9935 4.9816 -5.0008 -0.0696 -0.2715 -0.8075
-1.9935 -4.9816 5.0008 0.0696 0.2715 0.8075
